data_7250038
loop_
_publ_author_name
'Vinodh, Mickey'
'Abdeljaber, Nour O.'
'Alipour, Fatemeh H.'
'Al-Azemi, Talal F.'

_publ_section_title
;
 Prism[n]arene-alkyl dibromide (n = 5, 6) synergy: molecular affinity in
 the solid state
;
_journal_issue 13
_journal_name_full CrystEngComm
_journal_page_first 1873
_journal_page_last 1878
_journal_paper_doi 10.1039/D4CE01320D
_journal_volume 27
_journal_year 2025
_chemical_formula_moiety 'C65 H60 O10, C8 H16 Br2'
_chemical_formula_sum 'C73 H76 Br2 O10'
_chemical_formula_weight 1273.15
_space_group_crystal_system monoclinic
_space_group_IT_number 9
_space_group_name_Hall 'C -2yc'
_space_group_name_H-M_alt 'C 1 c 1'
_atom_sites_solution_hydrogens geom
_atom_sites_solution_primary direct
_audit_creation_method SHELXL-2019/3
_audit_update_record
;
2025-02-05 deposited with the CCDC.	2025-02-26 downloaded from the CCDC.
;
_cell_angle_alpha 90
_cell_angle_beta 104.3640(10)
_cell_angle_gamma 90
_cell_formula_units_Z 4
_cell_length_a 11.3658(3)
_cell_length_b 25.1078(7)
_cell_length_c 22.8023(6)
_cell_measurement_reflns_used 8581
_cell_measurement_temperature 296(2)
_cell_measurement_theta_max 66.36
_cell_measurement_theta_min 3.52
_cell_volume 6303.7(3)
_computing_cell_refinement 'CrystalClear 2.1 (Rigaku, 2016)'
_computing_data_collection 'CrystalClear 2.1 (Rigaku, 2016)'
_computing_data_reduction 'CrystalClear 2.1 (Rigaku, 2016)'
_computing_molecular_graphics 'Mercury (Macrae et al., 2020)'
_computing_structure_refinement 'SHELXL-2019/2 (Sheldrick, 2019)'
_computing_structure_solution 'SHELXT 2014/5 (Sheldrick, 2014)'
_diffrn_ambient_temperature 296(2)
_diffrn_detector_area_resol_mean 8.3333
_diffrn_measured_fraction_theta_full 0.997
_diffrn_measured_fraction_theta_max 0.997
_diffrn_measurement_device_type 'Bruker APEX-II CCD'
_diffrn_measurement_method '\f and \w scans'
_diffrn_radiation_type CuK\a
_diffrn_radiation_wavelength 1.54178
_diffrn_reflns_av_R_equivalents 0.0444
_diffrn_reflns_av_unetI/netI 0.0446
_diffrn_reflns_Laue_measured_fraction_full 0.997
_diffrn_reflns_Laue_measured_fraction_max 0.997
_diffrn_reflns_limit_h_max 13
_diffrn_reflns_limit_h_min -12
_diffrn_reflns_limit_k_max 27
_diffrn_reflns_limit_k_min -29
_diffrn_reflns_limit_l_max 27
_diffrn_reflns_limit_l_min -27
_diffrn_reflns_number 37239
_diffrn_reflns_point_group_measured_fraction_full 0.927
_diffrn_reflns_point_group_measured_fraction_max 0.927
_diffrn_reflns_theta_full 66.676
_diffrn_reflns_theta_max 66.676
_diffrn_reflns_theta_min 3.521
_exptl_absorpt_coefficient_mu 2.110
_exptl_absorpt_correction_T_max 0.76
_exptl_absorpt_correction_T_min 0.67
_exptl_absorpt_correction_type multi-scan
_exptl_absorpt_process_details
;
SADABS-2016/2 - Bruker AXS area detector scaling and absorption correction
;
_exptl_crystal_colour colourless
_exptl_crystal_density_diffrn 1.342
_exptl_crystal_description Block
_exptl_crystal_F_000 2656
_exptl_crystal_size_max 0.210
_exptl_crystal_size_mid 0.180
_exptl_crystal_size_min 0.140
_refine_diff_density_max 1.243
_refine_diff_density_min -0.704
_refine_diff_density_rms 0.110
_refine_ls_abs_structure_details
;
 Refined as an inversion twin.
;
_refine_ls_abs_structure_Flack 0.34(9)
_refine_ls_extinction_method none
_refine_ls_goodness_of_fit_ref 1.272
_refine_ls_hydrogen_treatment constr
_refine_ls_matrix_type full
_refine_ls_number_parameters 795
_refine_ls_number_reflns 10363
_refine_ls_number_restraints 132
_refine_ls_restrained_S_all 1.314
_refine_ls_R_factor_all 0.1301
_refine_ls_R_factor_gt 0.1034
_refine_ls_shift/su_max 0.000
_refine_ls_shift/su_mean 0.000
_refine_ls_structure_factor_coef Fsqd
_refine_ls_weighting_details 'w=1/[\s^2^(Fo^2^)+(0.2000P)^2^] where P=(Fo^2^+2Fc^2^)/3'
_refine_ls_weighting_scheme calc
_refine_ls_wR_factor_gt 0.2755
_refine_ls_wR_factor_ref 0.3181
_reflns_Friedel_coverage 0.857
_reflns_Friedel_fraction_full 0.856
_reflns_Friedel_fraction_max 0.856
_reflns_number_gt 7259
_reflns_number_total 10363
_reflns_threshold_expression 'I > 2\s(I)'
_cod_data_source_file d4ce01320d2.cif
_cod_data_source_block PS5_OctBr2
_cod_depositor_comments
;
The following automatic conversions were performed:

data item '_exptl_absorpt_correction_type' value 'Multi-Scan' was
changed to 'multi-scan' in accordance with the
/home/data/users/saulius/crontab/automatic-downloads/rss-feeds/RSC/lib/dictionaries/cif_core.dic
dictionary named 'cif_core.dic' version 2.4.2 last updated on
2011-04-26.

Automatic conversion script
Id: cif_fix_values 8170 2020-07-09 18:12:32Z antanas 

 Adding full bibliography for 7250036--7250039.cif.
;
_cod_original_sg_symbol_H-M 'C c'
_cod_database_code 7250038
_shelx_shelxl_version_number 2019/3
_shelx_space_group_comment
;
The symmetry employed for this shelxl refinement is uniquely defined
by the following loop, which should always be used as a source of
symmetry information in preference to the above space-group names.
They are only intended as comments.
;
_shelx_estimated_absorpt_t_min 0.666
_shelx_estimated_absorpt_t_max 0.757

loop_
_space_group_symop_operation_xyz
'x, y, z'
'x, -y, z+1/2'
'x+1/2, y+1/2, z'
'x+1/2, -y+1/2, z+1/2'

loop_
_atom_site_label
_atom_site_type_symbol
_atom_site_fract_x
_atom_site_fract_y
_atom_site_fract_z
_atom_site_U_iso_or_equiv
_atom_site_adp_type
_atom_site_occupancy
_atom_site_site_symmetry_order
_atom_site_calc_flag
_atom_site_refinement_flags_posn
_atom_site_refinement_flags_adp
_atom_site_refinement_flags_occupancy
_atom_site_disorder_assembly
_atom_site_disorder_group
O1 O 0.3674(7) 0.3911(3) 0.2299(3) 0.0750(19) Uani 1 1 d . . . . .
Br1 Br 0.6987(7) 0.3319(5) 0.3706(5) 0.448(6) Uani 1 1 d D U . . .
C1 C 0.2252(8) 0.3651(3) 0.2863(3) 0.056(2) Uani 1 1 d . . . . .
O2 O 0.0164(7) 0.2031(3) 0.3955(4) 0.087(2) Uani 1 1 d . . . . .
C2 C 0.3265(8) 0.3543(3) 0.2649(3) 0.056(2) Uani 1 1 d . . . . .
O4 O 0.3764(7) 0.1510(3) 0.6633(3) 0.085(2) Uani 1 1 d . . . . .
C4 C 0.3364(9) 0.2627(4) 0.3078(4) 0.064(2) Uani 1 1 d . . . . .
H4 H 0.372885 0.229383 0.314278 0.077 Uiso 1 1 calc R U . . .
C3 C 0.3852(8) 0.3030(3) 0.2757(4) 0.060(2) Uani 1 1 d . . . . .
H3 H 0.454294 0.296054 0.262086 0.072 Uiso 1 1 calc R U . . .
O3 O 0.4554(7) 0.1518(3) 0.3411(3) 0.081(2) Uani 1 1 d . . . . .
O5 O 0.8135(7) 0.2020(3) 0.6091(4) 0.090(2) Uani 1 1 d . . . . .
C5 C 0.2326(8) 0.2739(4) 0.3294(4) 0.059(2) Uani 1 1 d . . . . .
C6 C 0.1814(8) 0.2337(4) 0.3595(4) 0.060(2) Uani 1 1 d . . . . .
O6 O 0.4663(6) 0.3904(2) 0.7735(3) 0.0687(17) Uani 1 1 d . . . . .
C7 C 0.0734(9) 0.2436(4) 0.3734(5) 0.072(2) Uani 1 1 d . . . . .
O7 O 0.8686(6) 0.4516(3) 0.6956(4) 0.083(2) Uani 1 1 d . . . . .
C8 C 0.0210(9) 0.2938(5) 0.3615(5) 0.080(3) Uani 1 1 d . . . . .
H8 H -0.053492 0.299689 0.370466 0.096 Uiso 1 1 calc R U . . .
O8 O 0.2241(7) 0.5597(3) 0.5599(3) 0.0776(19) Uani 1 1 d . . . . .
C9 C 0.0711(8) 0.3339(4) 0.3382(5) 0.068(2) Uani 1 1 d . . . . .
H9 H 0.034880 0.367377 0.334654 0.082 Uiso 1 1 calc R U . . .
O9 O 0.6059(7) 0.5592(3) 0.4444(3) 0.0793(19) Uani 1 1 d . . . . .
C10 C 0.1782(8) 0.3265(3) 0.3187(4) 0.058(2) Uani 1 1 d . . . . .
O10 O -0.0432(7) 0.4536(3) 0.3073(4) 0.089(2) Uani 1 1 d . . . . .
C12 C 0.3569(9) 0.1737(3) 0.4167(4) 0.057(2) Uani 1 1 d . . . . .
C11 C 0.2351(9) 0.1772(4) 0.3695(4) 0.064(2) Uani 1 1 d . . . . .
H11A H 0.177310 0.154228 0.382104 0.076 Uiso 1 1 calc R U . . .
H11B H 0.245671 0.163793 0.331296 0.076 Uiso 1 1 calc R U . . .
C13 C 0.4611(9) 0.1633(4) 0.4002(4) 0.064(2) Uani 1 1 d . . . . .
C14 C 0.5773(9) 0.1664(4) 0.4460(4) 0.070(2) Uani 1 1 d . . . . .
H14 H 0.649665 0.162655 0.434399 0.084 Uiso 1 1 calc R U . . .
C16 C 0.4708(8) 0.1764(3) 0.5238(4) 0.057(2) Uani 1 1 d . . . . .
C15 C 0.5801(9) 0.1744(4) 0.5044(4) 0.069(2) Uani 1 1 d . . . . .
H15 H 0.654305 0.178821 0.532418 0.082 Uiso 1 1 calc R U . . .
C17 C 0.4772(8) 0.1731(3) 0.5877(4) 0.0566(19) Uani 1 1 d . . . . .
C18 C 0.3654(9) 0.1643(3) 0.6030(4) 0.061(2) Uani 1 1 d . . . . .
C19 C 0.2572(9) 0.1654(4) 0.5615(5) 0.068(2) Uani 1 1 d . . . . .
H19 H 0.185638 0.161370 0.573772 0.081 Uiso 1 1 calc R U . . .
C20 C 0.2525(8) 0.1727(3) 0.5000(4) 0.060(2) Uani 1 1 d . . . . .
H20 H 0.177320 0.175636 0.472350 0.072 Uiso 1 1 calc R U . . .
C21 C 0.3579(8) 0.1755(3) 0.4793(3) 0.0504(18) Uani 1 1 d . . . . .
C22 C 0.5918(10) 0.1774(3) 0.6373(4) 0.063(2) Uani 1 1 d . . . . .
H22A H 0.650382 0.152308 0.628719 0.076 Uiso 1 1 calc R U . . .
H22B H 0.573988 0.166407 0.674924 0.076 Uiso 1 1 calc R U . . .
C23 C 0.6513(8) 0.2322(3) 0.6468(4) 0.058(2) Uani 1 1 d . . . . .
C24 C 0.7578(8) 0.2428(4) 0.6313(4) 0.066(2) Uani 1 1 d . . . . .
C25 C 0.8141(8) 0.2948(4) 0.6403(5) 0.067(2) Uani 1 1 d . . . . .
H25 H 0.884162 0.301876 0.627547 0.081 Uiso 1 1 calc R U . . .
C26 C 0.7613(9) 0.3338(4) 0.6682(4) 0.067(2) Uani 1 1 d . . . . .
H26 H 0.799154 0.366808 0.675606 0.080 Uiso 1 1 calc R U . . .
C27 C 0.6512(8) 0.3253(3) 0.6859(4) 0.055(2) Uani 1 1 d . . . . .
C28 C 0.6017(8) 0.3657(3) 0.7154(4) 0.057(2) Uani 1 1 d . . . . .
C29 C 0.5053(8) 0.3512(4) 0.7394(4) 0.060(2) Uani 1 1 d . . . . .
C30 C 0.4549(8) 0.3010(4) 0.7300(4) 0.063(2) Uani 1 1 d . . . . .
H30 H 0.390052 0.292379 0.746362 0.076 Uiso 1 1 calc R U . . .
C31 C 0.4952(8) 0.2662(4) 0.6994(4) 0.059(2) Uani 1 1 d . . . . .
H31 H 0.454850 0.233675 0.692205 0.070 Uiso 1 1 calc R U . . .
C32 C 0.5976(7) 0.2740(3) 0.6759(3) 0.0508(17) Uani 1 1 d . . . . .
C33 C 0.6663(9) 0.4189(4) 0.7321(4) 0.062(2) Uani 1 1 d . . . . .
H33A H 0.751242 0.412179 0.751041 0.074 Uiso 1 1 calc R U . . .
H33B H 0.631459 0.436734 0.761575 0.074 Uiso 1 1 calc R U . . .
C34 C 0.6574(10) 0.4575(4) 0.6758(4) 0.066(2) Uani 1 1 d . . . . .
C35 C 0.7638(9) 0.4719(4) 0.6598(4) 0.068(2) Uani 1 1 d . . . . .
C36 C 0.7553(11) 0.5047(5) 0.6106(5) 0.079(3) Uani 1 1 d . . . . .
H36 H 0.826829 0.514876 0.600934 0.095 Uiso 1 1 calc R U . . .
C37 C 0.6502(10) 0.5230(4) 0.5759(5) 0.074(3) Uani 1 1 d . . . . .
H37 H 0.650255 0.542765 0.541403 0.088 Uiso 1 1 calc R U . . .
C38 C 0.5373(8) 0.5123(3) 0.5914(4) 0.056(2) Uani 1 1 d . . . . .
C39 C 0.4257(10) 0.5353(3) 0.5606(4) 0.064(2) Uani 1 1 d . . . . .
C40 C 0.3256(10) 0.5295(4) 0.5841(4) 0.069(3) Uani 1 1 d . . . . .
C41 C 0.3317(10) 0.4969(4) 0.6354(5) 0.073(3) Uani 1 1 d . . . . .
H41 H 0.263567 0.492851 0.650659 0.088 Uiso 1 1 calc R U . . .
C42 C 0.4380(9) 0.4712(4) 0.6629(5) 0.068(3) Uani 1 1 d . . . . .
H42 H 0.438514 0.447964 0.694728 0.082 Uiso 1 1 calc R U . . .
C43 C 0.5465(9) 0.4789(3) 0.6441(4) 0.056(2) Uani 1 1 d . . . . .
C44 C 0.4177(13) 0.56856(19) 0.5043(5) 0.0663(15) Uani 1 1 d . . . . .
H44A H 0.489486 0.590837 0.510760 0.080 Uiso 1 1 calc R U . . .
H44B H 0.347855 0.591936 0.498809 0.080 Uiso 1 1 calc R U . . .
C45 C 0.4066(10) 0.5361(3) 0.4451(4) 0.063(2) Uani 1 1 d . . . . .
C46 C 0.5043(9) 0.5309(3) 0.4191(4) 0.061(2) Uani 1 1 d . . . . .
C47 C 0.4975(10) 0.4986(4) 0.3687(4) 0.069(2) Uani 1 1 d . . . . .
H47 H 0.565573 0.495173 0.353293 0.082 Uiso 1 1 calc R U . . .
C48 C 0.3957(9) 0.4724(4) 0.3417(4) 0.066(2) Uani 1 1 d . . . . .
H48 H 0.395986 0.449470 0.309695 0.079 Uiso 1 1 calc R U . . .
C49 C 0.2880(9) 0.4792(3) 0.3613(4) 0.064(2) Uani 1 1 d . . . . .
C50 C 0.1749(8) 0.4560(3) 0.3276(4) 0.059(2) Uani 1 1 d . . . . .
C51 C 0.0715(10) 0.4711(4) 0.3433(4) 0.071(2) Uani 1 1 d . . . . .
C52 C 0.0727(11) 0.5045(4) 0.3946(5) 0.084(3) Uani 1 1 d . . . . .
H52 H 0.001314 0.512926 0.405537 0.100 Uiso 1 1 calc R U . . .
C53 C 0.1840(11) 0.5237(4) 0.4272(5) 0.077(3) Uani 1 1 d . . . . .
H53 H 0.186452 0.545231 0.460621 0.093 Uiso 1 1 calc R U . . .
C54 C 0.2924(10) 0.5121(3) 0.4119(4) 0.068(2) Uani 1 1 d . . . . .
C55 C 0.1701(9) 0.4208(3) 0.2750(4) 0.064(2) Uani 1 1 d . . . . .
H55A H 0.210334 0.439151 0.247981 0.076 Uiso 1 1 calc R U . . .
H55B H 0.085520 0.416792 0.253588 0.076 Uiso 1 1 calc R U . . .
C56 C 0.4777(12) 0.3843(5) 0.2187(7) 0.099(4) Uani 1 1 d . . . . .
H56A H 0.493376 0.412996 0.193888 0.148 Uiso 1 1 calc R U . . .
H56B H 0.538910 0.383967 0.256277 0.148 Uiso 1 1 calc R U . . .
H56C H 0.479222 0.351100 0.198042 0.148 Uiso 1 1 calc R U . . .
C57 C -0.0803(13) 0.2135(7) 0.4184(8) 0.130(6) Uani 1 1 d . . . . .
H57A H -0.109232 0.180922 0.431837 0.195 Uiso 1 1 calc R U . . .
H57B H -0.056423 0.237571 0.451992 0.195 Uiso 1 1 calc R U . . .
H57C H -0.143823 0.229449 0.387653 0.195 Uiso 1 1 calc R U . . .
C58 C 0.5547(12) 0.1477(7) 0.3200(6) 0.102(4) Uani 1 1 d . . . . .
H58A H 0.531410 0.139391 0.277561 0.153 Uiso 1 1 calc R U . . .
H58B H 0.598013 0.180898 0.325841 0.153 Uiso 1 1 calc R U . . .
H58C H 0.606010 0.119959 0.341294 0.153 Uiso 1 1 calc R U . . .
C59 C 0.2644(14) 0.1469(7) 0.6821(6) 0.119(5) Uani 1 1 d . . . . .
H59A H 0.282031 0.137569 0.724187 0.179 Uiso 1 1 calc R U . . .
H59B H 0.222535 0.180387 0.675862 0.179 Uiso 1 1 calc R U . . .
H59C H 0.214047 0.119820 0.658622 0.179 Uiso 1 1 calc R U . . .
C60 C 0.9127(19) 0.2147(6) 0.5832(9) 0.149(7) Uani 1 1 d . . . . .
H60A H 0.943326 0.182647 0.569403 0.223 Uiso 1 1 calc R U . . .
H60B H 0.885146 0.238464 0.549556 0.223 Uiso 1 1 calc R U . . .
H60C H 0.976156 0.231567 0.613134 0.223 Uiso 1 1 calc R U . . .
C61 C 0.3510(11) 0.3837(5) 0.7881(5) 0.090(3) Uani 1 1 d . . . . .
H61A H 0.336202 0.413529 0.811593 0.135 Uiso 1 1 calc R U . . .
H61B H 0.287790 0.381553 0.751381 0.135 Uiso 1 1 calc R U . . .
H61C H 0.352262 0.351535 0.810976 0.135 Uiso 1 1 calc R U . . .
C62 C 0.9859(13) 0.4709(7) 0.6876(8) 0.119(5) Uani 1 1 d . . . . .
H62A H 1.050920 0.453152 0.715767 0.179 Uiso 1 1 calc R U . . .
H62B H 0.991363 0.463677 0.647040 0.179 Uiso 1 1 calc R U . . .
H62C H 0.992041 0.508633 0.694833 0.179 Uiso 1 1 calc R U . . .
C63 C 0.1132(12) 0.5441(5) 0.5729(8) 0.100(4) Uani 1 1 d . . . . .
H63A H 0.049843 0.568169 0.553544 0.150 Uiso 1 1 calc R U . . .
H63B H 0.092736 0.508636 0.558063 0.150 Uiso 1 1 calc R U . . .
H63C H 0.122113 0.544860 0.615867 0.150 Uiso 1 1 calc R U . . .
C64 C 0.7176(12) 0.5439(4) 0.4329(6) 0.091(4) Uani 1 1 d . . . . .
H64A H 0.780468 0.567570 0.453714 0.137 Uiso 1 1 calc R U . . .
H64B H 0.736825 0.508150 0.447015 0.137 Uiso 1 1 calc R U . . .
H64C H 0.711373 0.545519 0.390179 0.137 Uiso 1 1 calc R U . . .
C65 C -0.1455(11) 0.4704(6) 0.3201(5) 0.092(3) Uani 1 1 d . . . . .
H65A H -0.214119 0.455070 0.291867 0.138 Uiso 1 1 calc R U . . .
H65B H -0.145979 0.459712 0.360442 0.138 Uiso 1 1 calc R U . . .
H65C H -0.149864 0.508522 0.317131 0.138 Uiso 1 1 calc R U . . .
C66 C 0.588(4) 0.3167(14) 0.418(2) 0.409(10) Uani 1 1 d D U . . .
H66A H 0.514707 0.302134 0.391966 0.491 Uiso 1 1 calc R U . . .
H66B H 0.623320 0.289092 0.447135 0.491 Uiso 1 1 calc R U . . .
C67 C 0.552(5) 0.3635(14) 0.453(2) 0.408(10) Uani 1 1 d D U . . .
H67A H 0.492801 0.386173 0.427019 0.490 Uiso 1 1 calc R U . . .
H67B H 0.622631 0.384662 0.472691 0.490 Uiso 1 1 calc R U . . .
C69 C 0.408(3) 0.3748(14) 0.514(2) 0.390(9) Uani 1 1 d D U . . .
H69A H 0.363925 0.392425 0.477074 0.468 Uiso 1 1 calc R U . . .
H69B H 0.448793 0.401540 0.542460 0.468 Uiso 1 1 calc R U . . .
C68 C 0.498(4) 0.3349(18) 0.5006(19) 0.396(9) Uani 1 1 d D U . . .
H68A H 0.457211 0.302172 0.484245 0.475 Uiso 1 1 calc R U . . .
H68B H 0.560213 0.326652 0.536939 0.475 Uiso 1 1 calc R U . . .
C70 C 0.322(2) 0.3413(19) 0.5411(18) 0.375(9) Uani 1 1 d D U . . .
H70A H 0.332684 0.303543 0.534954 0.450 Uiso 1 1 calc R U . . .
H70B H 0.334406 0.348136 0.584040 0.450 Uiso 1 1 calc R U . . .
C71 C 0.196(3) 0.3596(18) 0.5063(15) 0.351(8) Uani 1 1 d D U . . .
H71A H 0.173350 0.342444 0.466974 0.422 Uiso 0.588(8) 1 calc R U P A 1
H71B H 0.195456 0.397900 0.500259 0.422 Uiso 0.588(8) 1 calc R U P A 1
H71C H 0.192873 0.366581 0.464020 0.422 Uiso 0.412(8) 1 calc R U P A 2
H71D H 0.169729 0.390953 0.524337 0.422 Uiso 0.412(8) 1 calc R U P A 2
C72A C 0.109(2) 0.344(2) 0.544(2) 0.343(8) Uani 0.588(8) 1 d D U P A 1
H72A H 0.063001 0.312501 0.528197 0.412 Uiso 0.588(8) 1 calc R U P A 1
H72B H 0.152606 0.337072 0.586004 0.412 Uiso 0.588(8) 1 calc R U P A 1
C73A C 0.025(3) 0.392(3) 0.5412(15) 0.351(9) Uani 0.588(8) 1 d D U P A 1
H73A H 0.073984 0.423412 0.541604 0.421 Uiso 0.588(8) 1 calc R U P A 1
H73B H -0.002082 0.392055 0.578311 0.421 Uiso 0.588(8) 1 calc R U P A 1
Br2A Br -0.1130(10) 0.3989(4) 0.4769(5) 0.336(6) Uani 0.588(8) 1 d D U P A 1
C72B C 0.120(4) 0.308(2) 0.515(2) 0.327(8) Uani 0.412(8) 1 d D U P A 2
H72C H 0.033701 0.314028 0.509812 0.392 Uiso 0.412(8) 1 calc R U P A 2
H72D H 0.133138 0.277111 0.490856 0.392 Uiso 0.412(8) 1 calc R U P A 2
C73B C 0.194(6) 0.306(3) 0.5806(19) 0.322(8) Uani 0.412(8) 1 d D U P A 2
H73C H 0.268445 0.325951 0.582526 0.386 Uiso 0.412(8) 1 calc R U P A 2
H73D H 0.216943 0.269623 0.590497 0.386 Uiso 0.412(8) 1 calc R U P A 2
Br2B Br 0.1278(5) 0.3325(5) 0.6415(5) 0.287(6) Uani 0.412(8) 1 d D U P A 2

loop_
_atom_site_aniso_label
_atom_site_aniso_U_11
_atom_site_aniso_U_22
_atom_site_aniso_U_33
_atom_site_aniso_U_23
_atom_site_aniso_U_13
_atom_site_aniso_U_12
O1 0.099(5) 0.069(4) 0.071(4) 0.008(3) 0.048(4) 0.012(4)
Br1 0.203(5) 0.689(16) 0.455(11) 0.084(10) 0.088(6) 0.104(7)
C1 0.071(5) 0.056(4) 0.038(4) 0.003(3) 0.010(4) 0.016(4)
O2 0.070(4) 0.086(5) 0.101(6) 0.024(4) 0.013(4) -0.008(4)
C2 0.079(6) 0.053(4) 0.038(4) 0.002(3) 0.017(4) 0.006(4)
O4 0.106(5) 0.099(5) 0.052(4) 0.005(3) 0.026(4) -0.035(4)
C4 0.085(6) 0.060(5) 0.047(4) 0.005(4) 0.017(4) 0.009(4)
C3 0.075(5) 0.053(4) 0.058(5) 0.005(4) 0.027(4) 0.013(4)
O3 0.099(5) 0.080(4) 0.065(4) -0.003(3) 0.018(4) 0.027(4)
O5 0.074(5) 0.097(5) 0.101(6) -0.014(4) 0.023(4) 0.014(4)
C5 0.066(5) 0.065(5) 0.041(4) 0.002(4) 0.004(4) 0.009(4)
C6 0.051(5) 0.071(5) 0.048(5) 0.000(4) -0.004(4) -0.001(4)
O6 0.089(4) 0.064(3) 0.061(3) -0.010(3) 0.034(3) -0.016(3)
C7 0.058(6) 0.081(6) 0.068(6) 0.002(5) 0.001(4) 0.007(5)
O7 0.068(4) 0.086(4) 0.095(5) 0.013(4) 0.022(4) -0.027(3)
C8 0.061(6) 0.102(8) 0.080(7) 0.009(6) 0.023(5) 0.003(5)
O8 0.108(5) 0.064(4) 0.072(4) 0.014(3) 0.044(4) 0.019(4)
C9 0.065(6) 0.074(6) 0.070(6) -0.003(5) 0.025(5) 0.016(5)
O9 0.091(5) 0.069(4) 0.090(5) -0.003(4) 0.047(4) -0.010(4)
C10 0.057(5) 0.064(5) 0.048(4) -0.002(4) 0.005(4) 0.008(4)
O10 0.080(5) 0.106(6) 0.079(5) -0.002(4) 0.016(4) 0.022(4)
C12 0.073(5) 0.047(4) 0.048(4) 0.002(3) 0.007(4) 0.001(3)
C11 0.061(5) 0.069(5) 0.057(5) -0.009(4) 0.007(4) -0.005(4)
C13 0.071(5) 0.058(5) 0.058(5) 0.003(4) 0.008(4) 0.021(4)
C14 0.075(6) 0.075(6) 0.061(5) 0.016(4) 0.021(5) 0.017(4)
C16 0.060(5) 0.044(4) 0.065(5) -0.001(4) 0.010(4) 0.014(3)
C15 0.061(5) 0.076(6) 0.063(5) -0.009(4) 0.003(4) 0.022(4)
C17 0.062(5) 0.048(4) 0.057(5) 0.006(3) 0.009(4) -0.003(3)
C18 0.083(6) 0.055(4) 0.047(4) -0.002(3) 0.021(4) -0.006(4)
C19 0.067(6) 0.068(5) 0.070(6) 0.002(4) 0.020(5) -0.019(4)
C20 0.061(5) 0.057(5) 0.060(5) -0.011(4) 0.009(4) 0.004(3)
C21 0.064(5) 0.039(3) 0.042(4) -0.006(3) 0.002(4) 0.009(3)
C22 0.084(6) 0.047(4) 0.051(5) 0.001(3) 0.000(4) 0.000(4)
C23 0.074(6) 0.053(4) 0.043(4) 0.002(3) 0.005(4) -0.002(4)
C24 0.063(5) 0.079(6) 0.056(5) -0.009(4) 0.014(4) 0.013(4)
C25 0.061(5) 0.070(5) 0.076(6) -0.004(4) 0.026(5) -0.008(4)
C26 0.071(6) 0.065(5) 0.062(5) -0.008(4) 0.014(4) -0.011(4)
C27 0.062(5) 0.064(5) 0.038(4) 0.004(3) 0.009(4) -0.008(4)
C28 0.063(5) 0.062(5) 0.043(4) 0.009(4) 0.006(4) -0.007(4)
C29 0.060(5) 0.068(5) 0.053(5) 0.002(4) 0.017(4) -0.012(4)
C30 0.065(5) 0.074(5) 0.052(4) 0.003(4) 0.016(4) -0.010(4)
C31 0.057(5) 0.060(4) 0.057(5) 0.002(4) 0.010(4) -0.013(4)
C32 0.054(4) 0.055(4) 0.038(4) 0.008(3) 0.002(3) -0.001(3)
C33 0.076(5) 0.068(5) 0.042(4) 0.001(4) 0.016(4) -0.012(4)
C34 0.088(7) 0.060(5) 0.058(5) -0.014(4) 0.033(5) -0.024(5)
C35 0.073(6) 0.067(5) 0.070(6) -0.001(4) 0.030(5) -0.024(4)
C36 0.079(7) 0.092(7) 0.075(6) -0.016(5) 0.037(6) -0.032(6)
C37 0.089(7) 0.073(6) 0.065(5) 0.006(5) 0.030(6) -0.028(5)
C38 0.074(5) 0.048(4) 0.051(4) -0.013(3) 0.027(4) -0.010(4)
C39 0.099(7) 0.049(4) 0.057(5) -0.005(4) 0.043(5) -0.011(4)
C40 0.096(7) 0.056(5) 0.064(5) -0.007(4) 0.039(6) -0.001(5)
C41 0.097(7) 0.062(5) 0.074(6) 0.006(5) 0.048(6) 0.002(5)
C42 0.087(7) 0.055(5) 0.069(6) 0.008(4) 0.033(5) -0.001(5)
C43 0.079(6) 0.043(4) 0.053(5) -0.007(3) 0.027(5) -0.012(4)
C44 0.102(4) 0.046(2) 0.059(3) 0.007(5) 0.036(3) 0.001(5)
C45 0.097(7) 0.037(4) 0.064(5) 0.006(4) 0.033(5) 0.000(4)
C46 0.089(6) 0.041(4) 0.060(5) 0.003(4) 0.032(5) -0.003(4)
C47 0.091(7) 0.063(5) 0.061(5) -0.001(4) 0.038(5) 0.005(5)
C48 0.089(7) 0.067(5) 0.052(5) -0.002(4) 0.035(5) 0.017(5)
C49 0.086(6) 0.054(4) 0.057(5) 0.011(4) 0.028(5) 0.017(4)
C50 0.072(5) 0.055(4) 0.051(4) 0.005(4) 0.016(4) 0.019(4)
C51 0.083(7) 0.069(6) 0.061(5) 0.006(4) 0.016(5) 0.014(5)
C52 0.091(8) 0.078(6) 0.091(8) -0.018(5) 0.038(7) 0.023(5)
C53 0.105(8) 0.067(5) 0.073(6) -0.011(5) 0.047(6) 0.000(5)
C54 0.104(7) 0.046(4) 0.061(5) 0.000(4) 0.037(5) 0.012(4)
C55 0.075(6) 0.058(5) 0.055(5) 0.007(4) 0.010(4) 0.022(4)
C56 0.098(8) 0.074(6) 0.135(11) 0.024(7) 0.050(8) 0.016(6)
C57 0.083(8) 0.164(14) 0.147(12) 0.059(10) 0.037(8) -0.011(8)
C58 0.097(8) 0.134(10) 0.074(7) -0.006(6) 0.018(6) 0.014(7)
C59 0.135(11) 0.165(13) 0.078(7) -0.010(8) 0.065(8) -0.059(10)
C60 0.217(18) 0.106(9) 0.177(15) -0.001(9) 0.151(15) 0.027(10)
C61 0.090(8) 0.105(9) 0.092(7) -0.016(6) 0.053(7) -0.010(6)
C62 0.091(9) 0.148(12) 0.128(11) 0.011(9) 0.044(9) -0.045(8)
C63 0.090(8) 0.090(8) 0.134(11) 0.001(7) 0.054(8) -0.003(6)
C64 0.123(10) 0.060(5) 0.101(8) -0.023(5) 0.049(8) -0.020(6)
C65 0.081(7) 0.128(9) 0.065(5) 0.002(6) 0.014(5) 0.031(6)
C66 0.245(18) 0.58(2) 0.40(2) 0.070(17) 0.086(13) 0.105(17)
C67 0.267(18) 0.56(2) 0.39(2) 0.074(17) 0.073(13) 0.101(16)
C69 0.287(16) 0.50(2) 0.374(18) 0.042(18) 0.072(12) 0.101(15)
C68 0.271(17) 0.53(2) 0.385(19) 0.057(18) 0.078(13) 0.106(16)
C70 0.293(15) 0.48(2) 0.357(17) 0.014(17) 0.084(11) 0.106(14)
C71 0.289(15) 0.447(19) 0.330(13) -0.020(16) 0.100(11) 0.121(14)
C72A 0.303(14) 0.422(18) 0.320(13) -0.019(15) 0.106(11) 0.132(13)
C73A 0.356(16) 0.385(19) 0.356(16) 0.004(18) 0.171(12) 0.125(14)
Br2A 0.369(11) 0.314(8) 0.387(11) 0.146(7) 0.213(9) 0.193(8)
C72B 0.282(16) 0.431(19) 0.292(11) -0.041(16) 0.117(13) 0.132(14)
C73B 0.258(16) 0.428(19) 0.300(12) -0.053(15) 0.109(11) 0.123(14)
Br2B 0.070(3) 0.474(14) 0.301(9) -0.221(9) 0.017(3) -0.028(4)

loop_
_atom_type_symbol
_atom_type_description
_atom_type_scat_dispersion_real
_atom_type_scat_dispersion_imag
_atom_type_scat_source
C C 0.0181 0.0091 'International Tables Vol C Tables 4.2.6.8 and 6.1.1.4'
H H 0.0000 0.0000 'International Tables Vol C Tables 4.2.6.8 and 6.1.1.4'
Br Br -0.6763 1.2805 'International Tables Vol C Tables 4.2.6.8 and 6.1.1.4'
O O 0.0492 0.0322 'International Tables Vol C Tables 4.2.6.8 and 6.1.1.4'

loop_
_geom_angle_atom_site_label_1
_geom_angle_atom_site_label_2
_geom_angle_atom_site_label_3
_geom_angle
_geom_angle_site_symmetry_1
_geom_angle_site_symmetry_3
_geom_angle_publ_flag
C56 O1 C2 119.2(8) . . ?
C2 C1 C10 120.6(7) . . ?
C2 C1 C55 117.6(7) . . ?
C10 C1 C55 121.8(7) . . ?
C57 O2 C7 120.2(10) . . ?
O1 C2 C1 120.2(7) . . ?
O1 C2 C3 119.4(7) . . ?
C1 C2 C3 120.3(7) . . ?
C18 O4 C59 116.1(9) . . ?
C5 C4 C3 119.9(8) . . ?
C5 C4 H4 120.1 . . ?
C3 C4 H4 120.1 . . ?
C4 C3 C2 119.6(8) . . ?
C4 C3 H3 120.2 . . ?
C2 C3 H3 120.2 . . ?
C58 O3 C13 122.4(9) . . ?
C24 O5 C60 118.0(9) . . ?
C4 C5 C6 120.1(8) . . ?
C4 C5 C10 118.6(8) . . ?
C6 C5 C10 121.3(8) . . ?
C7 C6 C5 118.7(9) . . ?
C7 C6 C11 118.8(8) . . ?
C5 C6 C11 122.1(8) . . ?
C29 O6 C61 118.6(7) . . ?
C6 C7 O2 119.0(9) . . ?
C6 C7 C8 119.2(9) . . ?
O2 C7 C8 121.7(9) . . ?
C35 O7 C62 119.0(9) . . ?
C9 C8 C7 123.8(9) . . ?
C9 C8 H8 118.1 . . ?
C7 C8 H8 118.1 . . ?
C40 O8 C63 117.5(8) . . ?
C8 C9 C10 121.0(9) . . ?
C8 C9 H9 119.5 . . ?
C10 C9 H9 119.5 . . ?
C46 O9 C64 119.2(7) . . ?
C1 C10 C9 123.1(8) . . ?
C1 C10 C5 121.0(7) . . ?
C9 C10 C5 115.7(8) . . ?
C65 O10 C51 119.9(8) . . ?
C13 C12 C21 119.6(8) . . ?
C13 C12 C11 121.1(7) . . ?
C21 C12 C11 118.9(8) . . ?
C12 C11 C6 114.5(7) . . ?
C12 C11 H11A 108.6 . . ?
C6 C11 H11A 108.6 . . ?
C12 C11 H11B 108.6 . . ?
C6 C11 H11B 108.6 . . ?
H11A C11 H11B 107.6 . . ?
C12 C13 O3 119.0(8) . . ?
C12 C13 C14 119.0(8) . . ?
O3 C13 C14 121.9(8) . . ?
C15 C14 C13 120.8(9) . . ?
C15 C14 H14 119.6 . . ?
C13 C14 H14 119.6 . . ?
C15 C16 C21 118.8(6) . . ?
C15 C16 C17 118.9(8) . . ?
C21 C16 C17 121.9(6) . . ?
C14 C15 C16 120.5(9) . . ?
C14 C15 H15 119.7 . . ?
C16 C15 H15 119.7 . . ?
C18 C17 C16 115.7(7) . . ?
C18 C17 C22 119.3(8) . . ?
C16 C17 C22 124.9(8) . . ?
C19 C18 O4 122.8(9) . . ?
C19 C18 C17 122.6(8) . . ?
O4 C18 C17 114.5(8) . . ?
C18 C19 C20 120.4(8) . . ?
C18 C19 H19 119.8 . . ?
C20 C19 H19 119.8 . . ?
C21 C20 C19 121.4(8) . . ?
C21 C20 H20 119.3 . . ?
C19 C20 H20 119.3 . . ?
C20 C21 C16 117.3(6) . . ?
C20 C21 C12 122.8(7) . . ?
C16 C21 C12 119.7(6) . . ?
C17 C22 C23 116.3(7) . . ?
C17 C22 H22A 108.2 . . ?
C23 C22 H22A 108.2 . . ?
C17 C22 H22B 108.2 . . ?
C23 C22 H22B 108.2 . . ?
H22A C22 H22B 107.4 . . ?
C24 C23 C32 118.3(8) . . ?
C24 C23 C22 121.9(8) . . ?
C32 C23 C22 119.7(8) . . ?
O5 C24 C23 118.0(9) . . ?
O5 C24 C25 120.0(8) . . ?
C23 C24 C25 121.9(8) . . ?
C26 C25 C24 118.5(8) . . ?
C26 C25 H25 120.8 . . ?
C24 C25 H25 120.8 . . ?
C25 C26 C27 122.5(8) . . ?
C25 C26 H26 118.8 . . ?
C27 C26 H26 118.8 . . ?
C28 C27 C32 121.7(7) . . ?
C28 C27 C26 120.7(8) . . ?
C32 C27 C26 117.5(8) . . ?
C29 C28 C27 116.5(8) . . ?
C29 C28 C33 120.6(8) . . ?
C27 C28 C33 121.7(7) . . ?
C30 C29 C28 121.1(8) . . ?
C30 C29 O6 123.7(7) . . ?
C28 C29 O6 115.2(8) . . ?
C31 C30 C29 121.4(8) . . ?
C31 C30 H30 119.3 . . ?
C29 C30 H30 119.3 . . ?
C30 C31 C32 123.8(8) . . ?
C30 C31 H31 118.1 . . ?
C32 C31 H31 118.1 . . ?
C31 C32 C27 115.2(7) . . ?
C31 C32 C23 123.5(8) . . ?
C27 C32 C23 121.2(7) . . ?
C28 C33 C34 113.7(7) . . ?
C28 C33 H33A 108.8 . . ?
C34 C33 H33A 108.8 . . ?
C28 C33 H33B 108.8 . . ?
C34 C33 H33B 108.8 . . ?
H33A C33 H33B 107.7 . . ?
C35 C34 C43 119.7(9) . . ?
C35 C34 C33 118.9(10) . . ?
C43 C34 C33 121.4(8) . . ?
O7 C35 C36 125.8(9) . . ?
O7 C35 C34 115.6(8) . . ?
C36 C35 C34 118.5(11) . . ?
C37 C36 C35 124.0(9) . . ?
C37 C36 H36 118.0 . . ?
C35 C36 H36 118.0 . . ?
C36 C37 C38 120.6(9) . . ?
C36 C37 H37 119.7 . . ?
C38 C37 H37 119.7 . . ?
C39 C38 C37 123.2(8) . . ?
C39 C38 C43 121.3(7) . . ?
C37 C38 C43 115.3(9) . . ?
C40 C39 C38 119.3(8) . . ?
C40 C39 C44 120.3(10) . . ?
C38 C39 C44 120.3(8) . . ?
O8 C40 C39 118.4(8) . . ?
O8 C40 C41 121.0(8) . . ?
C39 C40 C41 120.4(10) . . ?
C42 C41 C40 120.3(9) . . ?
C42 C41 H41 119.8 . . ?
C40 C41 H41 119.8 . . ?
C41 C42 C43 122.0(8) . . ?
C41 C42 H42 119.0 . . ?
C43 C42 H42 119.0 . . ?
C34 C43 C42 122.2(8) . . ?
C34 C43 C38 121.5(8) . . ?
C42 C43 C38 116.2(8) . . ?
C39 C44 C45 114.9(4) . . ?
C39 C44 H44A 108.5 . . ?
C45 C44 H44A 108.5 . . ?
C39 C44 H44B 108.5 . . ?
C45 C44 H44B 108.5 . . ?
H44A C44 H44B 107.5 . . ?
C46 C45 C54 116.3(8) . . ?
C46 C45 C44 121.2(10) . . ?
C54 C45 C44 122.4(9) . . ?
O9 C46 C45 117.1(7) . . ?
O9 C46 C47 121.5(8) . . ?
C45 C46 C47 121.4(9) . . ?
C48 C47 C46 122.0(9) . . ?
C48 C47 H47 119.0 . . ?
C46 C47 H47 119.0 . . ?
C47 C48 C49 120.8(9) . . ?
C47 C48 H48 119.6 . . ?
C49 C48 H48 119.6 . . ?
C54 C49 C48 118.1(10) . . ?
C54 C49 C50 121.2(9) . . ?
C48 C49 C50 120.6(8) . . ?
C51 C50 C49 117.4(8) . . ?
C51 C50 C55 121.1(9) . . ?
C49 C50 C55 121.3(8) . . ?
C50 C51 O10 119.3(8) . . ?
C50 C51 C52 122.7(11) . . ?
O10 C51 C52 118.0(9) . . ?
C53 C52 C51 117.5(9) . . ?
C53 C52 H52 121.2 . . ?
C51 C52 H52 121.2 . . ?
C52 C53 C54 122.7(9) . . ?
C52 C53 H53 118.6 . . ?
C54 C53 H53 118.6 . . ?
C53 C54 C49 118.2(10) . . ?
C53 C54 C45 120.8(8) . . ?
C49 C54 C45 120.8(9) . . ?
C50 C55 C1 118.7(7) . . ?
C50 C55 H55A 107.6 . . ?
C1 C55 H55A 107.6 . . ?
C50 C55 H55B 107.6 . . ?
C1 C55 H55B 107.6 . . ?
H55A C55 H55B 107.1 . . ?
O1 C56 H56A 109.5 . . ?
O1 C56 H56B 109.5 . . ?
H56A C56 H56B 109.5 . . ?
O1 C56 H56C 109.5 . . ?
H56A C56 H56C 109.5 . . ?
H56B C56 H56C 109.5 . . ?
O2 C57 H57A 109.5 . . ?
O2 C57 H57B 109.5 . . ?
H57A C57 H57B 109.5 . . ?
O2 C57 H57C 109.5 . . ?
H57A C57 H57C 109.5 . . ?
H57B C57 H57C 109.5 . . ?
O3 C58 H58A 109.5 . . ?
O3 C58 H58B 109.5 . . ?
H58A C58 H58B 109.5 . . ?
O3 C58 H58C 109.5 . . ?
H58A C58 H58C 109.5 . . ?
H58B C58 H58C 109.5 . . ?
O4 C59 H59A 109.5 . . ?
O4 C59 H59B 109.5 . . ?
H59A C59 H59B 109.5 . . ?
O4 C59 H59C 109.5 . . ?
H59A C59 H59C 109.5 . . ?
H59B C59 H59C 109.5 . . ?
O5 C60 H60A 109.5 . . ?
O5 C60 H60B 109.5 . . ?
H60A C60 H60B 109.5 . . ?
O5 C60 H60C 109.5 . . ?
H60A C60 H60C 109.5 . . ?
H60B C60 H60C 109.5 . . ?
O6 C61 H61A 109.5 . . ?
O6 C61 H61B 109.5 . . ?
H61A C61 H61B 109.5 . . ?
O6 C61 H61C 109.5 . . ?
H61A C61 H61C 109.5 . . ?
H61B C61 H61C 109.5 . . ?
O7 C62 H62A 109.5 . . ?
O7 C62 H62B 109.5 . . ?
H62A C62 H62B 109.5 . . ?
O7 C62 H62C 109.5 . . ?
H62A C62 H62C 109.5 . . ?
H62B C62 H62C 109.5 . . ?
O8 C63 H63A 109.5 . . ?
O8 C63 H63B 109.5 . . ?
H63A C63 H63B 109.5 . . ?
O8 C63 H63C 109.5 . . ?
H63A C63 H63C 109.5 . . ?
H63B C63 H63C 109.5 . . ?
O9 C64 H64A 109.5 . . ?
O9 C64 H64B 109.5 . . ?
H64A C64 H64B 109.5 . . ?
O9 C64 H64C 109.5 . . ?
H64A C64 H64C 109.5 . . ?
H64B C64 H64C 109.5 . . ?
O10 C65 H65A 109.5 . . ?
O10 C65 H65B 109.5 . . ?
H65A C65 H65B 109.5 . . ?
O10 C65 H65C 109.5 . . ?
H65A C65 H65C 109.5 . . ?
H65B C65 H65C 109.5 . . ?
C67 C66 Br1 116.3(14) . . ?
C67 C66 H66A 108.2 . . ?
Br1 C66 H66A 108.2 . . ?
C67 C66 H66B 108.2 . . ?
Br1 C66 H66B 108.2 . . ?
H66A C66 H66B 107.4 . . ?
C66 C67 C68 102.2(13) . . ?
C66 C67 H67A 111.3 . . ?
C68 C67 H67A 111.3 . . ?
C66 C67 H67B 111.3 . . ?
C68 C67 H67B 111.3 . . ?
H67A C67 H67B 109.2 . . ?
C68 C69 C70 104.3(13) . . ?
C68 C69 H69A 110.9 . . ?
C70 C69 H69A 110.9 . . ?
C68 C69 H69B 110.9 . . ?
C70 C69 H69B 110.9 . . ?
H69A C69 H69B 108.9 . . ?
C69 C68 C67 103.8(13) . . ?
C69 C68 H68A 111.0 . . ?
C67 C68 H68A 111.0 . . ?
C69 C68 H68B 111.0 . . ?
C67 C68 H68B 111.0 . . ?
H68A C68 H68B 109.0 . . ?
C71 C70 C69 103.4(13) . . ?
C71 C70 H70A 111.1 . . ?
C69 C70 H70A 111.1 . . ?
C71 C70 H70B 111.1 . . ?
C69 C70 H70B 111.1 . . ?
H70A C70 H70B 109.0 . . ?
C70 C71 C72A 106.4(13) . . ?
C70 C71 C72B 99.0(16) . . ?
C70 C71 H71A 110.4 . . ?
C72A C71 H71A 110.4 . . ?
C70 C71 H71B 110.4 . . ?
C72A C71 H71B 110.4 . . ?
H71A C71 H71B 108.6 . . ?
C70 C71 H71C 112.0 . . ?
C72B C71 H71C 112.0 . . ?
C70 C71 H71D 112.0 . . ?
C72B C71 H71D 112.0 . . ?
H71C C71 H71D 109.7 . . ?
C73A C72A C71 105.0(13) . . ?
C73A C72A H72A 110.7 . . ?
C71 C72A H72A 110.7 . . ?
C73A C72A H72B 110.7 . . ?
C71 C72A H72B 110.7 . . ?
H72A C72A H72B 108.8 . . ?
C72A C73A Br2A 120.5(15) . . ?
C72A C73A H73A 107.2 . . ?
Br2A C73A H73A 107.2 . . ?
C72A C73A H73B 107.2 . . ?
Br2A C73A H73B 107.2 . . ?
H73A C73A H73B 106.8 . . ?
C73B C72B C71 87(3) . . ?
C73B C72B H72C 114.1 . . ?
C71 C72B H72C 114.1 . . ?
C73B C72B H72D 114.1 . . ?
C71 C72B H72D 114.1 . . ?
H72C C72B H72D 111.3 . . ?
C72B C73B Br2B 120(4) . . ?
C72B C73B H73C 107.3 . . ?
Br2B C73B H73C 107.3 . . ?
C72B C73B H73D 107.3 . . ?
Br2B C73B H73D 107.3 . . ?
H73C C73B H73D 106.9 . . ?

loop_
_geom_bond_atom_site_label_1
_geom_bond_atom_site_label_2
_geom_bond_distance
_geom_bond_site_symmetry_2
_geom_bond_publ_flag
O1 C56 1.351(13) . ?
O1 C2 1.374(10) . ?
Br1 C66 1.894(14) . ?
C1 C2 1.384(11) . ?
C1 C10 1.404(12) . ?
C1 C55 1.527(11) . ?
O2 C57 1.355(14) . ?
O2 C7 1.368(12) . ?
C2 C3 1.444(11) . ?
O4 C18 1.389(10) . ?
O4 C59 1.445(13) . ?
C4 C5 1.416(11) . ?
C4 C3 1.437(13) . ?
C4 H4 0.9300 . ?
C3 H3 0.9300 . ?
O3 C58 1.337(14) . ?
O3 C13 1.363(11) . ?
O5 C24 1.368(11) . ?
O5 C60 1.433(15) . ?
C5 C6 1.424(13) . ?
C5 C10 1.451(12) . ?
C6 C7 1.364(12) . ?
C6 C11 1.537(14) . ?
O6 C29 1.394(11) . ?
O6 C61 1.439(11) . ?
C7 C8 1.391(15) . ?
O7 C35 1.365(13) . ?
O7 C62 1.473(13) . ?
C8 C9 1.332(14) . ?
C8 H8 0.9300 . ?
O8 C40 1.378(13) . ?
O8 C63 1.419(13) . ?
C9 C10 1.408(11) . ?
C9 H9 0.9300 . ?
O9 C46 1.357(12) . ?
O9 C64 1.412(14) . ?
O10 C65 1.335(13) . ?
O10 C51 1.427(14) . ?
C12 C13 1.354(12) . ?
C12 C21 1.427(11) . ?
C12 C11 1.530(13) . ?
C11 H11A 0.9700 . ?
C11 H11B 0.9700 . ?
C13 C14 1.469(15) . ?
C14 C15 1.338(13) . ?
C14 H14 0.9300 . ?
C16 C15 1.419(12) . ?
C16 C21 1.424(8) . ?
C16 C17 1.444(12) . ?
C15 H15 0.9300 . ?
C17 C18 1.417(12) . ?
C17 C22 1.502(13) . ?
C18 C19 1.353(14) . ?
C19 C20 1.401(13) . ?
C19 H19 0.9300 . ?
C20 C21 1.394(11) . ?
C20 H20 0.9300 . ?
C22 C23 1.524(12) . ?
C22 H22A 0.9700 . ?
C22 H22B 0.9700 . ?
C23 C24 1.368(12) . ?
C23 C32 1.454(12) . ?
C24 C25 1.446(13) . ?
C25 C26 1.382(13) . ?
C25 H25 0.9300 . ?
C26 C27 1.424(12) . ?
C26 H26 0.9300 . ?
C27 C28 1.409(12) . ?
C27 C32 1.419(12) . ?
C28 C29 1.388(11) . ?
C28 C33 1.526(12) . ?
C29 C30 1.381(13) . ?
C30 C31 1.272(13) . ?
C30 H30 0.9300 . ?
C31 C32 1.412(10) . ?
C31 H31 0.9300 . ?
C33 C34 1.591(13) . ?
C33 H33A 0.9700 . ?
C33 H33B 0.9700 . ?
C34 C35 1.394(12) . ?
C34 C43 1.395(14) . ?
C35 C36 1.377(15) . ?
C36 C37 1.340(17) . ?
C36 H36 0.9300 . ?
C37 C38 1.439(12) . ?
C37 H37 0.9300 . ?
C38 C39 1.412(14) . ?
C38 C43 1.448(11) . ?
C39 C40 1.380(12) . ?
C39 C44 1.517(12) . ?
C40 C41 1.415(13) . ?
C41 C42 1.375(15) . ?
C41 H41 0.9300 . ?
C42 C43 1.416(12) . ?
C42 H42 0.9300 . ?
C44 C45 1.556(13) . ?
C44 H44A 0.9700 . ?
C44 H44B 0.9700 . ?
C45 C46 1.387(12) . ?
C45 C54 1.460(15) . ?
C46 C47 1.393(12) . ?
C47 C48 1.340(15) . ?
C47 H47 0.9300 . ?
C48 C49 1.415(13) . ?
C48 H48 0.9300 . ?
C49 C54 1.409(12) . ?
C49 C50 1.445(14) . ?
C50 C51 1.363(13) . ?
C50 C55 1.480(12) . ?
C51 C52 1.438(14) . ?
C52 C53 1.385(17) . ?
C52 H52 0.9300 . ?
C53 C54 1.392(14) . ?
C53 H53 0.9300 . ?
C55 H55A 0.9700 . ?
C55 H55B 0.9700 . ?
C56 H56A 0.9600 . ?
C56 H56B 0.9600 . ?
C56 H56C 0.9600 . ?
C57 H57A 0.9600 . ?
C57 H57B 0.9600 . ?
C57 H57C 0.9600 . ?
C58 H58A 0.9600 . ?
C58 H58B 0.9600 . ?
C58 H58C 0.9600 . ?
C59 H59A 0.9600 . ?
C59 H59B 0.9600 . ?
C59 H59C 0.9600 . ?
C60 H60A 0.9600 . ?
C60 H60B 0.9600 . ?
C60 H60C 0.9600 . ?
C61 H61A 0.9600 . ?
C61 H61B 0.9600 . ?
C61 H61C 0.9600 . ?
C62 H62A 0.9600 . ?
C62 H62B 0.9600 . ?
C62 H62C 0.9600 . ?
C63 H63A 0.9600 . ?
C63 H63B 0.9600 . ?
C63 H63C 0.9600 . ?
C64 H64A 0.9600 . ?
C64 H64B 0.9600 . ?
C64 H64C 0.9600 . ?
C65 H65A 0.9600 . ?
C65 H65B 0.9600 . ?
C65 H65C 0.9600 . ?
C66 C67 1.531(14) . ?
C66 H66A 0.9700 . ?
C66 H66B 0.9700 . ?
C67 C68 1.549(14) . ?
C67 H67A 0.9700 . ?
C67 H67B 0.9700 . ?
C69 C68 1.515(14) . ?
C69 C70 1.535(14) . ?
C69 H69A 0.9700 . ?
C69 H69B 0.9700 . ?
C68 H68A 0.9700 . ?
C68 H68B 0.9700 . ?
C70 C71 1.520(14) . ?
C70 H70A 0.9700 . ?
C70 H70B 0.9700 . ?
C71 C72A 1.527(14) . ?
C71 C72B 1.61(3) . ?
C71 H71A 0.9700 . ?
C71 H71B 0.9700 . ?
C71 H71C 0.9700 . ?
C71 H71D 0.9700 . ?
C72A C73A 1.519(14) . ?
C72A H72A 0.9700 . ?
C72A H72B 0.9700 . ?
C73A Br2A 1.871(14) . ?
C73A H73A 0.9700 . ?
C73A H73B 0.9700 . ?
C72B C73B 1.53(3) . ?
C72B H72C 0.9700 . ?
C72B H72D 0.9700 . ?
C73B Br2B 1.86(3) . ?
C73B H73C 0.9700 . ?
C73B H73D 0.9700 . ?
